data_2312042
loop_
_publ_author_name
'Safari, Manije'
'Sedghiniya, Sima'
'Soleimannejad, Janet'
'Janczak, Jan'

_publ_section_title
;
 Efficient modulation of a barium metal-organic framework using amino
 acids.
;
_journal_issue 2
_journal_name_full 'Acta crystallographica Section B, Structural science, crystal engineering and materials'
_journal_page_first 114
_journal_page_last 121
_journal_paper_doi 10.1107/S2052520623001105
_journal_volume 79
_journal_year 2023
_chemical_formula_moiety 'C18 H16 Ba O15, H2 O'
_chemical_formula_sum 'C18 H18 Ba O16'
_chemical_formula_weight 627.66
_space_group_crystal_system orthorhombic
_space_group_IT_number 19
_space_group_name_Hall 'P 2ac 2ab'
_space_group_name_H-M_alt 'P 21 21 21'
_atom_sites_solution_hydrogens mixed
_atom_sites_solution_primary direct
_atom_sites_solution_secondary difmap
_audit_creation_method SHELXL-2018/3
_cell_angle_alpha 90
_cell_angle_beta 90
_cell_angle_gamma 90
_cell_formula_units_Z 4
_cell_length_a 7.2781(3)
_cell_length_b 13.4581(4)
_cell_length_c 22.4129(6)
_cell_measurement_reflns_used 6737
_cell_measurement_temperature 100(2)
_cell_measurement_theta_max 25.6940
_cell_measurement_theta_min 2.9890
_cell_volume 2195.33(13)
_computing_cell_refinement
;
CrysAlisPro 1.171.38.43 (Rigaku Oxford Diffraction, 2015)
;
_computing_data_collection
;
CrysAlis CCD 1.171.38.43 (Rigaku Oxford Diffraction, 2015)
;
_computing_data_reduction
;
CrysAlisPro 1.171.38.43 (Rigaku Oxford Diffraction, 2015)
;
_computing_molecular_graphics
;
Brandenburg & Putz (2006). Diamond 3.0. Crystal and Molecular
Structure Visualisation, University of Bonn, Germany
;
_computing_publication_material 'SHELXL-2018/3 (Sheldrick, 2018)'
_computing_structure_refinement 'SHELXL-2018/3 (Sheldrick, 2018)'
_computing_structure_solution 'SHELXT-2014/7 (Sheldrick, 2014)'
_diffrn_ambient_temperature 100(2)
_diffrn_detector_area_resol_mean 10.6249
_diffrn_measured_fraction_theta_full 0.999
_diffrn_measured_fraction_theta_max 0.999
_diffrn_measurement_device_type 'KUMA KM-4 with CCD detector'
_diffrn_measurement_method \w-scan
_diffrn_radiation_type MoK\a
_diffrn_radiation_wavelength 0.71073
_diffrn_reflns_av_R_equivalents 0.0555
_diffrn_reflns_av_unetI/netI 0.0441
_diffrn_reflns_Laue_measured_fraction_full 0.999
_diffrn_reflns_Laue_measured_fraction_max 0.999
_diffrn_reflns_limit_h_max 8
_diffrn_reflns_limit_h_min -8
_diffrn_reflns_limit_k_max 16
_diffrn_reflns_limit_k_min -16
_diffrn_reflns_limit_l_max 27
_diffrn_reflns_limit_l_min -27
_diffrn_reflns_number 29814
_diffrn_reflns_point_group_measured_fraction_full 0.999
_diffrn_reflns_point_group_measured_fraction_max 0.999
_diffrn_reflns_theta_full 25.242
_diffrn_reflns_theta_max 26.019
_diffrn_reflns_theta_min 2.943
_diffrn_source 'fine-focus sealed X-ray tube'
_exptl_absorpt_coefficient_mu 1.893
_exptl_absorpt_correction_T_max 1.0000
_exptl_absorpt_correction_T_min 0.8988
_exptl_absorpt_correction_type multi-scan
_exptl_absorpt_process_details
;
CrysAlisPro 1.171.38.43 (Rigaku Oxford Diffraction, 2015)
Empirical absorption correction using spherical harmonics,
 implemented in SCALE3 ABSPACK scaling algorithm.
;
_exptl_crystal_colour colourless
_exptl_crystal_density_diffrn 1.899
_exptl_crystal_description neddle
_exptl_crystal_F_000 1240
_exptl_crystal_size_max 0.280
_exptl_crystal_size_mid 0.080
_exptl_crystal_size_min 0.060
_refine_diff_density_max 1.826
_refine_diff_density_min -2.442
_refine_diff_density_rms 0.162
_refine_ls_abs_structure_details
;
 Refined as an inversion twin.
;
_refine_ls_abs_structure_Flack 0.43(4)
_refine_ls_extinction_method none
_refine_ls_goodness_of_fit_ref 1.080
_refine_ls_hydrogen_treatment constr
_refine_ls_matrix_type full
_refine_ls_number_parameters 321
_refine_ls_number_reflns 4311
_refine_ls_number_restraints 0
_refine_ls_restrained_S_all 1.080
_refine_ls_R_factor_all 0.0733
_refine_ls_R_factor_gt 0.0613
_refine_ls_shift/su_max 0.000
_refine_ls_shift/su_mean 0.000
_refine_ls_structure_factor_coef Fsqd
_refine_ls_weighting_details 'w=1/[\s^2^(Fo^2^)+(0.0312P)^2^+22.2577P] where P=(Fo^2^+2Fc^2^)/3'
_refine_ls_weighting_scheme calc
_refine_ls_wR_factor_gt 0.1256
_refine_ls_wR_factor_ref 0.1322
_reflns_Friedel_coverage 0.742
_reflns_Friedel_fraction_full 1.000
_reflns_Friedel_fraction_max 1.000
_reflns_number_gt 3802
_reflns_number_total 4311
_reflns_threshold_expression 'I > 2\s(I)'
_cod_data_source_file bm5151sup1.cif
_cod_data_source_block BaBTC-2
_cod_original_cell_volume 2195.31(14)
_cod_database_code 2312042
_publcif_datablock.id {61990b6e-f75d-4c1f-8a7b-bfc3f5ae7a39}

_shelx_shelxl_version_number 2018/3
_shelx_space_group_comment
;
The symmetry employed for this shelxl refinement is uniquely defined
by the following loop, which should always be used as a source of
symmetry information in preference to the above space-group names.
They are only intended as comments.
;
_shelx_estimated_absorpt_t_min 0.619
_shelx_estimated_absorpt_t_max 0.895
_exptl_absorpt_special_details
;
Empirical correction (ABSPACK) includes:
- Absorption correction using spherical harmonics
- Frame scaling
;
_publcif_info_exptl_table_max_cols 4
_publcif_info_exptl_table_use_headnotes n
_publcif_funding_html
'<span class="funder"><span class="fundref-name" data-id="">University of Tehran</span><span class="fundref-subname" data-id=""></span><span class="fundref-grant"></span>.</span>'

loop_
_space_group_symop_operation_xyz
'x, y, z'
'-x+1/2, -y, z+1/2'
'-x, y+1/2, -z+1/2'
'x+1/2, -y+1/2, -z'

loop_
_atom_site_label
_atom_site_type_symbol
_atom_site_fract_x
_atom_site_fract_y
_atom_site_fract_z
_atom_site_U_iso_or_equiv
_atom_site_adp_type
_atom_site_occupancy
_atom_site_site_symmetry_order
_atom_site_calc_flag
_atom_site_refinement_flags_posn
_atom_site_refinement_flags_adp
_atom_site_refinement_flags_occupancy
_atom_site_disorder_assembly
_atom_site_disorder_group
Ba Ba 0.62643(14) 0.60662(6) 0.50811(3) 0.0415(3) Uani 1 1 d . . . . .
C1 C 0.6223(14) 0.6137(7) 0.7217(4) 0.0132(18) Uani 1 1 d . . . . .
C2 C 0.6709(13) 0.5277(7) 0.7523(4) 0.014(2) Uani 1 1 d . . . . .
H2 H 0.719487 0.472068 0.731551 0.017 Uiso 1 1 calc R U . . .
C3 C 0.6467(14) 0.5244(7) 0.8148(4) 0.0110(19) Uani 1 1 d . . . . .
C4 C 0.5897(13) 0.6085(8) 0.8457(4) 0.015(2) Uani 1 1 d . . . . .
H4 H 0.577787 0.606649 0.887877 0.018 Uiso 1 1 calc R U . . .
C5 C 0.5507(14) 0.6940(8) 0.8151(5) 0.015(2) Uani 1 1 d . . . . .
C6 C 0.5676(13) 0.6975(7) 0.7525(4) 0.011(2) Uani 1 1 d . . . . .
H6 H 0.541518 0.757218 0.731534 0.013 Uiso 1 1 calc R U . . .
C7 C 0.6332(15) 0.6114(8) 0.6538(4) 0.0151(19) Uani 1 1 d . . . . .
O1 O 0.6634(12) 0.6898(5) 0.6248(3) 0.0208(17) Uani 1 1 d . . . . .
O2 O 0.6091(13) 0.5291(5) 0.6279(3) 0.0222(18) Uani 1 1 d . . . . .
C8 C 0.6935(14) 0.4325(7) 0.8483(5) 0.016(2) Uani 1 1 d . . . . .
O3 O 0.6849(12) 0.4257(5) 0.9020(3) 0.0261(19) Uani 1 1 d . . . . .
O4 O 0.7437(11) 0.3576(5) 0.8128(3) 0.0190(16) Uani 1 1 d . . . . .
H4O H 0.765020 0.307390 0.833860 0.028 Uiso 1 1 d . U . . .
C9 C 0.4904(14) 0.7844(8) 0.8489(5) 0.014(2) Uani 1 1 d . . . . .
O5 O 0.4175(11) 0.7787(6) 0.8981(3) 0.0203(17) Uani 1 1 d . . . . .
O6 O 0.5250(10) 0.8687(5) 0.8219(3) 0.0173(16) Uani 1 1 d . . . . .
H6O H 0.447260 0.911170 0.831610 0.026 Uiso 1 1 d . U . . .
C11 C 0.3604(15) 0.4835(7) 0.3262(4) 0.015(2) Uani 1 1 d . . . . .
C12 C 0.3344(14) 0.4816(7) 0.2640(5) 0.016(2) Uani 1 1 d . . . . .
H12 H 0.290061 0.538844 0.243746 0.019 Uiso 1 1 calc R U . . .
C13 C 0.3739(15) 0.3959(8) 0.2324(4) 0.0152(18) Uani 1 1 d . . . . .
C14 C 0.4324(13) 0.3115(7) 0.2619(5) 0.014(2) Uani 1 1 d . . . . .
H14 H 0.456263 0.252335 0.240116 0.017 Uiso 1 1 calc R U . . .
C15 C 0.4563(14) 0.3129(8) 0.3235(5) 0.014(2) Uani 1 1 d . . . . .
C16 C 0.4248(14) 0.4002(9) 0.3561(4) 0.019(2) Uani 1 1 d . . . . .
H16 H 0.447152 0.402280 0.397868 0.022 Uiso 1 1 calc R U . . .
C17 C 0.3299(14) 0.5757(7) 0.3607(5) 0.017(2) Uani 1 1 d . . . . .
O11 O 0.3819(12) 0.5898(5) 0.4112(3) 0.0253(17) Uani 1 1 d . . . . .
O12 O 0.2400(12) 0.6434(6) 0.3289(4) 0.0275(19) Uani 1 1 d . . . . .
H12O H 0.225820 0.694350 0.349940 0.041 Uiso 1 1 d . U . . .
C18 C 0.3529(13) 0.3931(8) 0.1649(4) 0.0146(19) Uani 1 1 d . . . . .
O13 O 0.3219(11) 0.3118(5) 0.1399(3) 0.0218(18) Uani 1 1 d . . . . .
O14 O 0.3708(13) 0.4736(5) 0.1369(3) 0.0222(17) Uani 1 1 d . . . . .
C19 C 0.5196(14) 0.2219(8) 0.3554(5) 0.015(2) Uani 1 1 d . . . . .
O15 O 0.5882(12) 0.2236(6) 0.4049(4) 0.030(2) Uani 1 1 d . . . . .
O16 O 0.4926(10) 0.1399(5) 0.3243(3) 0.0193(17) Uani 1 1 d . . . . .
H16O H 0.543640 0.091580 0.342110 0.029 Uiso 1 1 d . U . . .
O1W O 1.131(2) 0.3603(7) 0.4863(4) 0.058(3) Uani 1 1 d G . . . .
H1W1 H 1.096513 0.319724 0.513142 0.087 Uiso 1 1 d G U . . .
H2W1 H 1.155620 0.328615 0.454333 0.087 Uiso 1 1 d G U . . .
O2W O 0.9718(19) 0.5433(9) 0.5246(5) 0.070(4) Uani 1 1 d . . . . .
H1W2 H 0.982970 0.487960 0.509600 0.105 Uiso 1 1 d . U . . .
H2W2 H 0.991100 0.538570 0.560970 0.105 Uiso 1 1 d . U . . .
O3W O 0.271(2) 0.7050(11) 0.5245(5) 0.090(5) Uani 1 1 d . . . . .
H1W3 H 0.197339 0.665511 0.510192 0.135 Uiso 1 1 calc R U . . .
H2W3 H 0.254439 0.702544 0.560650 0.135 Uiso 1 1 calc R U . . .
O4W O 0.509(3) 0.4292(13) 0.5100(9) 0.042(4) Uiso 0.5 1 d . . P A 1
H1W4 H 0.579709 0.388429 0.534186 0.063 Uiso 0.5 1 d R U P A 1
H2W4 H 0.394138 0.424329 0.528008 0.063 Uiso 0.5 1 d R U P A 1
O5W O 0.658(3) 0.3937(17) 0.4990(11) 0.067(6) Uiso 0.5 1 d . . P A 2
H1W5 H 0.678292 0.351166 0.540494 0.101 Uiso 0.5 1 d R U P A 2
H2W5 H 0.535603 0.351446 0.484105 0.101 Uiso 0.5 1 d R U P A 2

loop_
_atom_site_aniso_label
_atom_site_aniso_U_11
_atom_site_aniso_U_22
_atom_site_aniso_U_33
_atom_site_aniso_U_23
_atom_site_aniso_U_13
_atom_site_aniso_U_12
Ba 0.0727(6) 0.0363(4) 0.0156(3) -0.0058(3) 0.0137(4) -0.0247(4)
C1 0.014(5) 0.008(4) 0.018(4) 0.004(4) 0.001(4) -0.005(4)
C2 0.011(5) 0.014(5) 0.016(5) -0.001(4) 0.000(4) -0.002(4)
C3 0.007(5) 0.011(5) 0.015(5) 0.001(4) -0.002(4) -0.007(4)
C4 0.018(5) 0.016(5) 0.011(4) -0.003(4) -0.006(4) 0.003(5)
C5 0.014(5) 0.010(5) 0.019(5) -0.001(4) 0.004(4) 0.000(4)
C6 0.010(5) 0.009(5) 0.015(5) -0.001(4) -0.001(4) -0.003(4)
C7 0.019(5) 0.010(4) 0.016(4) 0.002(4) -0.003(4) -0.011(5)
O1 0.034(5) 0.015(4) 0.013(4) -0.001(3) 0.004(3) -0.002(3)
O2 0.039(5) 0.012(4) 0.016(4) 0.000(3) 0.005(4) -0.002(4)
C8 0.016(5) 0.009(5) 0.023(6) -0.002(4) -0.005(4) -0.004(4)
O3 0.042(5) 0.013(4) 0.023(4) 0.001(3) -0.007(4) 0.003(3)
O4 0.030(4) 0.006(3) 0.021(4) 0.000(3) -0.001(3) 0.003(3)
C9 0.017(5) 0.009(5) 0.017(5) 0.000(4) -0.004(4) -0.007(4)
O5 0.031(5) 0.016(4) 0.014(4) 0.000(3) 0.005(3) 0.001(4)
O6 0.024(4) 0.011(4) 0.016(4) 0.004(3) 0.003(3) 0.000(3)
C11 0.015(5) 0.009(5) 0.022(5) -0.002(4) 0.003(5) -0.001(4)
C12 0.015(5) 0.007(5) 0.025(6) 0.002(4) 0.010(5) 0.001(4)
C13 0.018(5) 0.009(4) 0.018(4) 0.001(4) -0.001(5) -0.002(5)
C14 0.006(5) 0.011(5) 0.025(6) 0.001(4) 0.003(4) -0.001(4)
C15 0.010(5) 0.005(5) 0.027(6) 0.001(4) 0.000(4) 0.002(4)
C16 0.019(5) 0.019(5) 0.018(5) 0.004(5) 0.006(4) -0.001(4)
C17 0.013(5) 0.015(5) 0.025(6) 0.005(4) 0.006(4) 0.006(4)
O11 0.041(5) 0.020(4) 0.015(3) 0.002(3) 0.000(4) 0.007(4)
O12 0.040(5) 0.014(4) 0.028(4) -0.002(3) -0.010(4) 0.011(4)
C18 0.012(5) 0.011(4) 0.022(5) 0.007(4) -0.003(4) -0.008(4)
O13 0.035(5) 0.011(4) 0.019(4) -0.001(3) 0.003(3) -0.005(3)
O14 0.032(4) 0.011(4) 0.024(4) 0.002(3) 0.001(4) -0.002(4)
C19 0.011(5) 0.006(5) 0.028(6) 0.002(4) 0.002(5) 0.005(4)
O15 0.040(6) 0.015(4) 0.035(5) 0.004(3) -0.016(4) 0.005(4)
O16 0.020(4) 0.010(4) 0.028(4) 0.003(3) -0.008(3) 0.004(3)
O1W 0.095(8) 0.052(6) 0.028(5) -0.011(5) 0.005(7) -0.011(7)
O2W 0.106(10) 0.058(7) 0.045(7) -0.021(5) 0.023(7) -0.013(7)
O3W 0.133(13) 0.098(10) 0.039(7) 0.006(7) 0.008(7) 0.060(10)

loop_
_atom_type_symbol
_atom_type_description
_atom_type_scat_dispersion_real
_atom_type_scat_dispersion_imag
_atom_type_scat_source
C C 0.0033 0.0016 'International Tables Vol C Tables 4.2.6.8 and 6.1.1.4'
H H 0.0000 0.0000 'International Tables Vol C Tables 4.2.6.8 and 6.1.1.4'
O O 0.0106 0.0060 'International Tables Vol C Tables 4.2.6.8 and 6.1.1.4'
Ba Ba -0.3244 2.2819 'International Tables Vol C Tables 4.2.6.8 and 6.1.1.4'

loop_
_geom_angle_atom_site_label_1
_geom_angle_atom_site_label_2
_geom_angle_atom_site_label_3
_geom_angle
_geom_angle_site_symmetry_1
_geom_angle_site_symmetry_3
_geom_angle_publ_flag
O4W Ba O2W 90.9(5) . . ?
O4W Ba O3 92.0(5) . 2_664 ?
O2W Ba O3 66.7(3) . 2_664 ?
O4W Ba O11 74.0(5) . . ?
O2W Ba O11 132.3(3) . . ?
O3 Ba O11 68.9(2) 2_664 . ?
O4W Ba O3W 165.8(5) . 4_566 ?
O2W Ba O3W 88.4(4) . 4_566 ?
O3 Ba O3W 74.7(3) 2_664 4_566 ?
O11 Ba O3W 96.2(3) . 4_566 ?
O4W Ba O1 112.6(5) . . ?
O2W Ba O1 84.8(3) . . ?
O3 Ba O1 142.9(2) 2_664 . ?
O11 Ba O1 142.8(2) . . ?
O3W Ba O1 81.4(3) 4_566 . ?
O2W Ba O5W 67.5(5) . . ?
O3 Ba O5W 75.2(5) 2_664 . ?
O11 Ba O5W 85.2(5) . . ?
O3W Ba O5W 147.1(6) 4_566 . ?
O1 Ba O5W 116.5(5) . . ?
O4W Ba O2 68.2(5) . . ?
O2W Ba O2 78.3(3) . . ?
O3 Ba O2 139.6(2) 2_664 . ?
O11 Ba O2 131.4(2) . . ?
O3W Ba O2 125.4(3) 4_566 . ?
O1 Ba O2 45.05(19) . . ?
O5W Ba O2 73.1(5) . . ?
O4W Ba O3W 97.2(5) . . ?
O2W Ba O3W 162.7(3) . . ?
O3 Ba O3W 127.9(3) 2_664 . ?
O11 Ba O3W 64.9(3) . . ?
O3W Ba O3W 87.48(19) 4_566 . ?
O1 Ba O3W 78.0(3) . . ?
O5W Ba O3W 122.0(6) . . ?
O2 Ba O3W 90.5(3) . . ?
O4W Ba C7 90.4(5) . . ?
O2W Ba C7 81.6(3) . . ?
O3 Ba C7 148.3(3) 2_664 . ?
O11 Ba C7 141.4(2) . . ?
O3W Ba C7 103.5(3) 4_566 . ?
O1 Ba C7 22.4(2) . . ?
O5W Ba C7 95.1(5) . . ?
O2 Ba C7 22.6(2) . . ?
O3W Ba C7 83.0(3) . . ?
C6 C1 C2 120.4(8) . . ?
C6 C1 C7 122.0(9) . . ?
C2 C1 C7 117.6(9) . . ?
C1 C2 C3 118.9(9) . . ?
C1 C2 H2 120.5 . . ?
C3 C2 H2 120.5 . . ?
C4 C3 C2 120.3(9) . . ?
C4 C3 C8 119.7(9) . . ?
C2 C3 C8 119.9(9) . . ?
C5 C4 C3 119.8(8) . . ?
C5 C4 H4 120.1 . . ?
C3 C4 H4 120.1 . . ?
C4 C5 C6 120.5(9) . . ?
C4 C5 C9 119.4(9) . . ?
C6 C5 C9 120.1(9) . . ?
C1 C6 C5 119.7(9) . . ?
C1 C6 H6 120.2 . . ?
C5 C6 H6 120.2 . . ?
O1 C7 O2 121.5(8) . . ?
O1 C7 C1 120.5(9) . . ?
O2 C7 C1 118.0(8) . . ?
O1 C7 Ba 60.2(5) . . ?
O2 C7 Ba 61.4(5) . . ?
C1 C7 Ba 176.2(7) . . ?
C7 O1 Ba 97.3(5) . . ?
C7 O2 Ba 96.0(5) . . ?
O3 C8 O4 123.4(9) . . ?
O3 C8 C3 123.6(9) . . ?
O4 C8 C3 113.0(9) . . ?
C8 O3 Ba 146.9(8) . 2_665 ?
C8 O4 H4O 108.9 . . ?
O5 C9 O6 123.5(10) . . ?
O5 C9 C5 122.0(10) . . ?
O6 C9 C5 114.5(9) . . ?
C9 O6 H6O 110.1 . . ?
C16 C11 C12 120.6(9) . . ?
C16 C11 C17 118.4(9) . . ?
C12 C11 C17 120.9(9) . . ?
C13 C12 C11 119.6(9) . . ?
C13 C12 H12 120.2 . . ?
C11 C12 H12 120.2 . . ?
C14 C13 C12 120.3(9) . . ?
C14 C13 C18 119.1(9) . . ?
C12 C13 C18 120.5(9) . . ?
C13 C14 C15 120.2(9) . . ?
C13 C14 H14 119.9 . . ?
C15 C14 H14 119.9 . . ?
C14 C15 C16 120.5(10) . . ?
C14 C15 C19 120.3(9) . . ?
C16 C15 C19 119.2(10) . . ?
C11 C16 C15 118.7(9) . . ?
C11 C16 H16 120.7 . . ?
C15 C16 H16 120.7 . . ?
O11 C17 O12 123.3(9) . . ?
O11 C17 C11 125.1(9) . . ?
O12 C17 C11 111.6(9) . . ?
C17 O11 Ba 158.9(8) . . ?
C17 O12 H12O 108.6 . . ?
O13 C18 O14 123.3(9) . . ?
O13 C18 C13 119.0(9) . . ?
O14 C18 C13 117.6(9) . . ?
O15 C19 O16 124.0(10) . . ?
O15 C19 C15 123.3(10) . . ?
O16 C19 C15 112.7(9) . . ?
C19 O16 H16O 109.0 . . ?
H1W1 O1W H2W1 109.6 . . ?
Ba O2W H1W2 109.0 . . ?
Ba O2W H2W2 108.6 . . ?
H1W2 O2W H2W2 108.5 . . ?
Ba O3W Ba 134.3(6) 4_466 . ?
Ba O3W H1W3 103.6 4_466 . ?
Ba O3W H1W3 103.6 . . ?
Ba O3W H2W3 103.6 4_466 . ?
Ba O3W H2W3 103.6 . . ?
H1W3 O3W H2W3 105.3 . . ?
Ba O4W H1W4 112.2 . . ?
Ba O4W H2W4 112.1 . . ?
H1W4 O4W H2W4 101.9 . . ?
Ba O5W H1W5 117.9 . . ?
Ba O5W H2W5 117.8 . . ?
H1W5 O5W H2W5 95.4 . . ?

loop_
_geom_bond_atom_site_label_1
_geom_bond_atom_site_label_2
_geom_bond_distance
_geom_bond_site_symmetry_2
_geom_bond_publ_flag
Ba O4W 2.538(17) . ?
Ba O2W 2.680(14) . ?
Ba O3 2.781(8) 2_664 ?
Ba O11 2.818(8) . ?
Ba O3W 2.841(13) 4_566 ?
Ba O1 2.858(7) . ?
Ba O5W 2.88(2) . ?
Ba O2 2.882(7) . ?
Ba O3W 2.929(14) . ?
Ba C7 3.266(9) . ?
C1 C6 1.380(14) . ?
C1 C2 1.391(14) . ?
C1 C7 1.525(12) . ?
C2 C3 1.412(13) . ?
C2 H2 0.9500 . ?
C3 C4 1.390(14) . ?
C3 C8 1.486(13) . ?
C4 C5 1.368(15) . ?
C4 H4 0.9500 . ?
C5 C6 1.411(14) . ?
C5 C9 1.499(14) . ?
C6 H6 0.9500 . ?
C7 O1 1.257(12) . ?
C7 O2 1.263(12) . ?
C8 O3 1.208(13) . ?
C8 O4 1.335(12) . ?
O4 H4O 0.8385 . ?
C9 O5 1.226(13) . ?
C9 O6 1.310(12) . ?
O6 H6O 0.8330 . ?
C11 C16 1.388(14) . ?
C11 C12 1.408(14) . ?
C11 C17 1.478(13) . ?
C12 C13 1.383(14) . ?
C12 H12 0.9500 . ?
C13 C14 1.382(14) . ?
C13 C18 1.522(12) . ?
C14 C15 1.390(15) . ?
C14 H14 0.9500 . ?
C15 C16 1.404(15) . ?
C15 C19 1.492(14) . ?
C16 H16 0.9500 . ?
C17 O11 1.207(13) . ?
C17 O12 1.330(12) . ?
O12 H12O 0.8386 . ?
C18 O13 1.250(12) . ?
C18 O14 1.258(12) . ?
C19 O15 1.215(13) . ?
C19 O16 1.320(13) . ?
O16 H16O 0.8494 . ?
O1W H1W1 0.8512 . ?
O1W H2W1 0.8522 . ?
O2W H1W2 0.8207 . ?
O2W H2W2 0.8295 . ?
O3W H1W3 0.8200 . ?
O3W H2W3 0.8200 . ?
O4W H1W4 0.9278 . ?
O4W H2W4 0.9279 . ?
O5W H1W5 1.1016 . ?
O5W H2W5 1.1103 . ?

loop_
_geom_hbond_atom_site_label_D
_geom_hbond_atom_site_label_H
_geom_hbond_atom_site_label_A
_geom_hbond_distance_DH
_geom_hbond_distance_HA
_geom_hbond_distance_DA
_geom_hbond_angle_DHA
_geom_hbond_site_symmetry_A
_geom_hbond_publ_flag
O4 H4O O13 0.84 1.76 2.578(10) 165.3 4_556 yes
O6 H6O O2 0.83 1.87 2.622(10) 148.8 3_656 yes
O12 H12O O1 0.84 1.72 2.535(10) 163.5 4_466 yes
O16 H16O O14 0.85 1.77 2.600(10) 165.2 3_645 yes
O2W H1W2 O1W 0.82 2.09 2.854(16) 153.8 . yes
O2W H2W2 O14 0.83 1.98 2.775(14) 159.3 2_665 yes
O3W H1W3 O2W 0.82 2.35 3.08(2) 149.1 1_455 yes
O3W H2W3 O13 0.82 1.87 2.682(14) 170.4 2_565 yes
O4W^a H1W4^a O5 0.93 2.12 2.94(2) 146.7 3_646 yes
O4W^a H2W4^a O1W 0.93 2.30 2.95(2) 126.7 1_455 yes
O5W^b H1W5^b O5 1.10 1.82 2.83(3) 149.7 3_646 yes
O5W^b H2W5^b O15 1.11 2.50 3.16(2) 116.3 . yes

loop_
_geom_torsion_atom_site_label_1
_geom_torsion_atom_site_label_2
_geom_torsion_atom_site_label_3
_geom_torsion_atom_site_label_4
_geom_torsion
_geom_torsion_site_symmetry_1
_geom_torsion_site_symmetry_2
_geom_torsion_site_symmetry_3
_geom_torsion_site_symmetry_4
_geom_torsion_publ_flag
C6 C1 C2 C3 6.0(15) . . . . ?
C7 C1 C2 C3 -174.4(9) . . . . ?
C1 C2 C3 C4 -5.2(15) . . . . ?
C1 C2 C3 C8 178.6(9) . . . . ?
C2 C3 C4 C5 2.2(15) . . . . ?
C8 C3 C4 C5 178.5(9) . . . . ?
C3 C4 C5 C6 0.1(16) . . . . ?
C3 C4 C5 C9 -179.6(9) . . . . ?
C2 C1 C6 C5 -3.7(15) . . . . ?
C7 C1 C6 C5 176.7(9) . . . . ?
C4 C5 C6 C1 0.6(15) . . . . ?
C9 C5 C6 C1 -179.7(9) . . . . ?
C6 C1 C7 O1 27.9(16) . . . . ?
C2 C1 C7 O1 -151.7(10) . . . . ?
C6 C1 C7 O2 -151.4(11) . . . . ?
C2 C1 C7 O2 29.0(15) . . . . ?
O2 C7 O1 Ba 3.6(12) . . . . ?
C1 C7 O1 Ba -175.7(9) . . . . ?
O1 C7 O2 Ba -3.6(11) . . . . ?
C1 C7 O2 Ba 175.7(8) . . . . ?
C4 C3 C8 O3 0.1(16) . . . . ?
C2 C3 C8 O3 176.3(10) . . . . ?
C4 C3 C8 O4 179.2(9) . . . . ?
C2 C3 C8 O4 -4.5(14) . . . . ?
O4 C8 O3 Ba 63.3(17) . . . 2_665 ?
C3 C8 O3 Ba -117.6(12) . . . 2_665 ?
C4 C5 C9 O5 -24.4(16) . . . . ?
C6 C5 C9 O5 155.9(10) . . . . ?
C4 C5 C9 O6 154.5(10) . . . . ?
C6 C5 C9 O6 -25.2(14) . . . . ?
C16 C11 C12 C13 -0.1(16) . . . . ?
C17 C11 C12 C13 176.4(10) . . . . ?
C11 C12 C13 C14 2.3(16) . . . . ?
C11 C12 C13 C18 -178.0(10) . . . . ?
C12 C13 C14 C15 -1.6(16) . . . . ?
C18 C13 C14 C15 178.7(9) . . . . ?
C13 C14 C15 C16 -1.2(15) . . . . ?
C13 C14 C15 C19 -179.9(10) . . . . ?
C12 C11 C16 C15 -2.6(16) . . . . ?
C17 C11 C16 C15 -179.2(9) . . . . ?
C14 C15 C16 C11 3.3(15) . . . . ?
C19 C15 C16 C11 -178.0(9) . . . . ?
C16 C11 C17 O11 11.8(17) . . . . ?
C12 C11 C17 O11 -164.8(11) . . . . ?
C16 C11 C17 O12 -169.4(9) . . . . ?
C12 C11 C17 O12 14.0(14) . . . . ?
O12 C17 O11 Ba -121.5(16) . . . . ?
C11 C17 O11 Ba 57(2) . . . . ?
C14 C13 C18 O13 26.1(15) . . . . ?
C12 C13 C18 O13 -153.7(10) . . . . ?
C14 C13 C18 O14 -152.9(10) . . . . ?
C12 C13 C18 O14 27.4(15) . . . . ?
C14 C15 C19 O15 160.2(11) . . . . ?
C16 C15 C19 O15 -18.5(16) . . . . ?
C14 C15 C19 O16 -20.0(14) . . . . ?
C16 C15 C19 O16 161.3(9) . . . . ?

loop_
_publcif_info_tables.block_id
_publcif_info_tables.reference_item
{00ab37c2-2fb8-42ed-98bd-3ddff6d717f7} '_publcif_info_datablock.publ_exptl'
{00ab37c2-2fb8-42ed-98bd-3ddff6d717f7} '_geom_hbond_atom_site_label_D'
{61990b6e-f75d-4c1f-8a7b-bfc3f5ae7a39} '_geom_hbond_atom_site_label_D'

loop_
_publcif_info_cif.paper_type
CB

loop_
_publcif_info_datablock.id
_publcif_info_datablock.publ_exptl
_publcif_info_datablock.publ_geom
_publcif_info_datablock.structure
{00ab37c2-2fb8-42ed-98bd-3ddff6d717f7} y y y
{61990b6e-f75d-4c1f-8a7b-bfc3f5ae7a39} y y y

loop_
_publcif_info_exptl_table_extra_item
sin_theta_over_lambda_max

loop_
_publcif_info_exptl_table_header_item
?

_cod_database_fobs_code 2312042
